data_4110294
loop_
_publ_author_name
'Masaki Kawano'
'Takehide Kawamichi'
'Tsuyoshi Haneda'
'Takahiro Kojima'
'Makoto Fujita'

_publ_contact_author 'Masaki Kawano'
_publ_contact_author_email mkawano@appchem.t.u-tokyo.ac.jp
_publ_section_title
;
 The Modular Synthesis of Functional Porous Coordination Networks
;
_journal_name_full 'Journal of the American Chemical Society'
_journal_page_first 15418
_journal_page_last 15419
_journal_paper_doi 10.1021/ja0752540
_journal_volume 129
_journal_year 2007
_chemical_formula_sum 'C75 H84 I6 N12 O5.07 Zn3'
_chemical_formula_weight 2192.09
_chemical_name_systematic
;
 ?
;
_space_group_IT_number 61
_symmetry_cell_setting orthorhombic
_symmetry_space_group_name_Hall '-P 2ac 2ab'
_symmetry_space_group_name_H-M 'P b c a'
_atom_sites_solution_hydrogens geom
_atom_sites_solution_primary direct
_atom_sites_solution_secondary difmap
_audit_creation_method SHELXL-97
_cell_angle_alpha 90.00
_cell_angle_beta 90.00
_cell_angle_gamma 90.00
_cell_formula_units_Z 8
_cell_length_a 27.449(4)
_cell_length_b 13.707(2)
_cell_length_c 45.248(7)
_cell_measurement_reflns_used 9979
_cell_measurement_temperature 82(2)
_cell_measurement_theta_max 23.67
_cell_measurement_theta_min 2.28
_cell_volume 17024(4)
_computing_cell_refinement 'Bruker SAINT'
_computing_data_collection 'Bruker SMART'
_computing_data_reduction 'Bruker SAINT'
_computing_molecular_graphics 'Bruker XP'
_computing_publication_material 'Bruker SHELXTL'
_computing_structure_refinement 'SHELXL-97 (Sheldrick, 1997)'
_computing_structure_solution 'SHELXS-97 (Sheldrick, 1990)'
_diffrn_ambient_temperature 82(2)
_diffrn_measured_fraction_theta_full 0.990
_diffrn_measured_fraction_theta_max 0.990
_diffrn_measurement_device_type 'Bruker SMART CCD area detector system'
_diffrn_measurement_method omega_scan
_diffrn_radiation_monochromator 'focusing mirror'
_diffrn_radiation_source 'fine focus rotating anode'
_diffrn_radiation_type MoK\a
_diffrn_radiation_wavelength 0.71073
_diffrn_reflns_av_R_equivalents 0.0674
_diffrn_reflns_av_sigmaI/netI 0.0441
_diffrn_reflns_limit_h_max 36
_diffrn_reflns_limit_h_min -36
_diffrn_reflns_limit_k_max 17
_diffrn_reflns_limit_k_min -17
_diffrn_reflns_limit_l_max 59
_diffrn_reflns_limit_l_min -60
_diffrn_reflns_number 191324
_diffrn_reflns_theta_full 28.29
_diffrn_reflns_theta_max 28.29
_diffrn_reflns_theta_min 1.72
_diffrn_standards_decay_% none
_exptl_absorpt_coefficient_mu 3.067
_exptl_absorpt_correction_T_max 0.6562
_exptl_absorpt_correction_T_min 0.4597
_exptl_absorpt_correction_type multi-scan
_exptl_absorpt_process_details SADABS
_exptl_crystal_colour yellow
_exptl_crystal_density_diffrn 1.711
_exptl_crystal_density_meas 0
_exptl_crystal_description needle
_exptl_crystal_F_000 8532
_exptl_crystal_size_max 0.30
_exptl_crystal_size_mid 0.20
_exptl_crystal_size_min 0.15
_refine_diff_density_max 1.701
_refine_diff_density_min -1.845
_refine_diff_density_rms 0.148
_refine_ls_extinction_method none
_refine_ls_goodness_of_fit_ref 1.120
_refine_ls_hydrogen_treatment constr
_refine_ls_matrix_type full
_refine_ls_number_parameters 1091
_refine_ls_number_reflns 20938
_refine_ls_number_restraints 1102
_refine_ls_restrained_S_all 1.107
_refine_ls_R_factor_all 0.1122
_refine_ls_R_factor_gt 0.0645
_refine_ls_shift/su_max 0.088
_refine_ls_shift/su_mean 0.002
_refine_ls_structure_factor_coef Fsqd
_refine_ls_weighting_details 'calc w=1/[\s^2^(Fo^2^)+(0.0667P)^2^+96.6729P] where P=(Fo^2^+2Fc^2^)/3'
_refine_ls_weighting_scheme calc
_refine_ls_wR_factor_gt 0.1578
_refine_ls_wR_factor_ref 0.1811
_reflns_number_gt 13293
_reflns_number_total 20938
_reflns_threshold_expression >2sigma(I)
_cod_data_source_file ja0752540-file002_7.cif
_cod_data_source_block GE2_4b
_cod_original_cell_volume 17024(5)
_cod_database_code 4110294

loop_
_symmetry_equiv_pos_as_xyz
'x, y, z'
'-x+1/2, -y, z+1/2'
'-x, y+1/2, -z+1/2'
'x+1/2, -y+1/2, -z'
'-x, -y, -z'
'x-1/2, y, -z-1/2'
'x, -y-1/2, z-1/2'
'-x-1/2, y-1/2, z'

loop_
_atom_site_label
_atom_site_type_symbol
_atom_site_fract_x
_atom_site_fract_y
_atom_site_fract_z
_atom_site_U_iso_or_equiv
_atom_site_adp_type
_atom_site_occupancy
_atom_site_symmetry_multiplicity
_atom_site_calc_flag
_atom_site_refinement_flags
_atom_site_disorder_assembly
_atom_site_disorder_group
Zn1 Zn 0.74364(3) 0.65483(6) 0.185308(17) 0.0386(2) Uani 1 1 d . . .
Zn2 Zn 0.47171(3) 0.36423(6) 0.415829(19) 0.03758(19) Uani 1 1 d . . .
Zn3 Zn 0.94610(3) 0.33709(6) 0.422970(18) 0.0397(2) Uani 1 1 d . . .
I1 I 0.83332(2) 0.65735(6) 0.172129(14) 0.06752(19) Uani 1 1 d . . .
I2 I 0.69889(2) 0.81523(4) 0.192808(13) 0.05781(17) Uani 1 1 d . . .
I3 I 0.42000(2) 0.28030(5) 0.377398(17) 0.0694(2) Uani 1 1 d . . .
I4 I 0.49163(2) 0.28835(4) 0.465806(13) 0.05314(15) Uani 1 1 d . . .
I5 I 0.93315(3) 0.15551(4) 0.431276(14) 0.06502(19) Uani 1 1 d . . .
I6 I 1.01564(2) 0.41835(6) 0.395614(15) 0.0744(2) Uani 1 1 d . . .
C1 C 0.5826(3) 0.0461(5) 0.09747(15) 0.0398(16) Uani 1 1 d . . .
H1A H 0.5875 0.0147 0.1160 0.048 Uiso 1 1 calc R . .
C2 C 0.6008(3) 0.1378(6) 0.09372(17) 0.049(2) Uani 1 1 d . . .
H2A H 0.6180 0.1690 0.1093 0.059 Uiso 1 1 calc R . .
C3 C 0.5521(3) 0.0439(5) 0.05012(15) 0.0401(16) Uani 1 1 d . . .
H3A H 0.5354 0.0108 0.0347 0.048 Uiso 1 1 calc R . .
C4 C 0.5691(3) 0.1365(5) 0.04491(15) 0.0392(16) Uani 1 1 d . . .
H4A H 0.5638 0.1668 0.0263 0.047 Uiso 1 1 calc R . .
C5 C 0.5939(3) 0.1853(5) 0.06683(15) 0.0353(15) Uani 1 1 d . . .
C6 C 0.6092(3) 0.2875(5) 0.06377(15) 0.0363(15) Uani 1 1 d . . .
C7 C 0.5552(3) 0.4957(6) -0.03608(16) 0.050(2) Uani 1 1 d . . .
H7A H 0.5393 0.4645 -0.0522 0.060 Uiso 1 1 calc R . .
C8 C 0.5676(3) 0.4406(6) -0.01141(17) 0.055(2) Uani 1 1 d . . .
H8A H 0.5595 0.3733 -0.0105 0.066 Uiso 1 1 calc R . .
C9 C 0.5869(3) 0.6327(5) -0.01495(16) 0.0448(18) Uani 1 1 d . . .
H9A H 0.5936 0.7006 -0.0160 0.054 Uiso 1 1 calc R . .
C10 C 0.6006(3) 0.5833(5) 0.01014(15) 0.0461(19) Uani 1 1 d . . .
H10A H 0.6159 0.6164 0.0261 0.055 Uiso 1 1 calc R . .
C11 C 0.5915(3) 0.4844(5) 0.01158(14) 0.0360(15) Uani 1 1 d . . .
C12 C 0.6062(3) 0.4285(5) 0.03826(15) 0.0364(15) Uani 1 1 d . . .
C13 C 0.6883(4) 0.6221(6) 0.13117(18) 0.058(2) Uani 1 1 d . . .
H13A H 0.6895 0.6914 0.1308 0.069 Uiso 1 1 calc R . .
C14 C 0.6677(4) 0.5756(6) 0.10790(18) 0.058(2) Uani 1 1 d . . .
H14A H 0.6559 0.6118 0.0915 0.070 Uiso 1 1 calc R . .
C15 C 0.7023(4) 0.4795(6) 0.15469(18) 0.060(3) Uani 1 1 d . . .
H15A H 0.7151 0.4446 0.1711 0.071 Uiso 1 1 calc R . .
C16 C 0.6800(4) 0.4281(6) 0.13253(18) 0.055(2) Uani 1 1 d . . .
H16A H 0.6758 0.3595 0.1341 0.066 Uiso 1 1 calc R . .
C17 C 0.6639(3) 0.4768(5) 0.10817(15) 0.0393(16) Uani 1 1 d . . .
C18 C 0.6415(3) 0.4247(5) 0.08293(15) 0.0383(16) Uani 1 1 d . . .
C21 C 0.7705(3) 0.5394(5) 0.23807(14) 0.0342(15) Uani 1 1 d . . .
H21A H 0.8016 0.5383 0.2288 0.041 Uiso 1 1 calc R . .
C22 C 0.7662(3) 0.5027(5) 0.26622(14) 0.0348(15) Uani 1 1 d . . .
H22A H 0.7939 0.4783 0.2764 0.042 Uiso 1 1 calc R . .
C23 C 0.6894(3) 0.5729(5) 0.23583(16) 0.0422(17) Uani 1 1 d . . .
H23A H 0.6622 0.5973 0.2251 0.051 Uiso 1 1 calc R . .
C24 C 0.6817(3) 0.5362(5) 0.26340(16) 0.0398(16) Uani 1 1 d . . .
H24A H 0.6497 0.5341 0.2715 0.048 Uiso 1 1 calc R . .
C25 C 0.7210(3) 0.5020(4) 0.27945(14) 0.0318(14) Uani 1 1 d . . .
C26 C 0.7167(3) 0.4712(4) 0.31084(14) 0.0303(14) Uani 1 1 d . . .
C27 C 0.5382(3) 0.4162(7) 0.36607(19) 0.057(2) Uani 1 1 d . . .
H27A H 0.5083 0.4214 0.3556 0.068 Uiso 1 1 calc R . .
C28 C 0.5807(3) 0.4314(7) 0.35079(17) 0.050(2) Uani 1 1 d . . .
H28A H 0.5799 0.4464 0.3303 0.060 Uiso 1 1 calc R . .
C29 C 0.5782(3) 0.3900(5) 0.40914(15) 0.0375(16) Uani 1 1 d . . .
H29A H 0.5775 0.3765 0.4297 0.045 Uiso 1 1 calc R . .
C30 C 0.6225(3) 0.4039(5) 0.39570(16) 0.0399(16) Uani 1 1 d . . .
H30A H 0.6517 0.3994 0.4069 0.048 Uiso 1 1 calc R . .
C31 C 0.6245(2) 0.4245(4) 0.36567(15) 0.0315(14) Uani 1 1 d . . .
C32 C 0.6719(2) 0.4363(4) 0.35092(14) 0.0295(14) Uani 1 1 d . . .
C33 C 0.8402(3) 0.3676(5) 0.41384(15) 0.0345(15) Uani 1 1 d . . .
H33A H 0.8390 0.3457 0.4338 0.041 Uiso 1 1 calc R . .
C34 C 0.7975(3) 0.3842(5) 0.39950(14) 0.0323(14) Uani 1 1 d . . .
H34A H 0.7673 0.3736 0.4092 0.039 Uiso 1 1 calc R . .
C35 C 0.8853(2) 0.4133(5) 0.37334(14) 0.0320(14) Uani 1 1 d . . .
H35A H 0.9161 0.4240 0.3644 0.038 Uiso 1 1 calc R . .
C36 C 0.8439(2) 0.4321(5) 0.35721(14) 0.0317(14) Uani 1 1 d . . .
H36A H 0.8461 0.4549 0.3374 0.038 Uiso 1 1 calc R . .
C37 C 0.7985(2) 0.4168(4) 0.37046(13) 0.0270(13) Uani 1 1 d . . .
C38 C 0.7534(2) 0.4342(4) 0.35316(13) 0.0274(13) Uani 1 1 d . . .
N1 N 0.5582(2) -0.0018(4) 0.07618(12) 0.0351(13) Uani 1 1 d . . .
N2 N 0.5648(2) 0.5904(4) -0.03792(12) 0.0361(13) Uani 1 1 d . . .
N3 N 0.7068(2) 0.5764(4) 0.15430(13) 0.0406(14) Uani 1 1 d . . .
N4 N 0.5951(2) 0.3342(4) 0.03910(12) 0.0405(14) Uani 1 1 d . . .
N5 N 0.6288(2) 0.4774(4) 0.05943(13) 0.0415(14) Uani 1 1 d . . .
N6 N 0.6332(2) 0.3283(4) 0.08596(13) 0.0381(13) Uani 1 1 d . . .
N21 N 0.7330(2) 0.5763(4) 0.22326(12) 0.0346(13) Uani 1 1 d . . .
N22 N 0.5365(2) 0.3946(4) 0.39458(13) 0.0357(13) Uani 1 1 d . . .
N23 N 0.8837(2) 0.3805(4) 0.40132(11) 0.0317(12) Uani 1 1 d . . .
N24 N 0.6723(2) 0.4607(4) 0.32203(12) 0.0314(12) Uani 1 1 d . . .
N25 N 0.7113(2) 0.4227(4) 0.36738(12) 0.0303(12) Uani 1 1 d . . .
N26 N 0.7583(2) 0.4581(4) 0.32517(11) 0.0277(11) Uani 1 1 d . . .
C101 C 0.1947(5) 0.1841(5) 0.1443(3) 0.094(2) Uani 0.618(13) 1 d PDU A 1
C102 C 0.1527(5) 0.1721(6) 0.1278(3) 0.095(3) Uani 0.618(13) 1 d PDU A 1
H10B H 0.1218 0.1800 0.1369 0.114 Uiso 0.618(13) 1 calc PR A 1
C103 C 0.1552(6) 0.1489(7) 0.0980(3) 0.092(3) Uani 0.618(13) 1 d PDU A 1
C104 C 0.2005(7) 0.1381(8) 0.0845(3) 0.096(3) Uani 0.618(13) 1 d PDU A 1
H10C H 0.2024 0.1230 0.0640 0.115 Uiso 0.618(13) 1 calc PR A 1
C105 C 0.2430(6) 0.1493(8) 0.1009(3) 0.094(3) Uani 0.618(13) 1 d PDU A 1
H10D H 0.2740 0.1416 0.0918 0.113 Uiso 0.618(13) 1 calc PR A 1
C106 C 0.2400(5) 0.1721(7) 0.1311(3) 0.091(2) Uani 0.618(13) 1 d PDU A 1
C107 C 0.2822(5) 0.1845(7) 0.1481(3) 0.092(2) Uani 0.618(13) 1 d PDU A 1
C108 C 0.3280(6) 0.1731(9) 0.1353(3) 0.094(3) Uani 0.618(13) 1 d PDU A 1
H10E H 0.3308 0.1565 0.1150 0.113 Uiso 0.618(13) 1 calc PR A 1
C109 C 0.3698(5) 0.1862(11) 0.1524(4) 0.100(3) Uani 0.618(13) 1 d PDU A 1
H10F H 0.4010 0.1790 0.1437 0.120 Uiso 0.618(13) 1 calc PR A 1
C110 C 0.3658(6) 0.2098(10) 0.1822(4) 0.103(3) Uani 0.618(13) 1 d PDU A 1
H11A H 0.3943 0.2177 0.1939 0.124 Uiso 0.618(13) 1 calc PR A 1
C111 C 0.3198(6) 0.2217(8) 0.1949(3) 0.101(3) Uani 0.618(13) 1 d PDU A 1
H11B H 0.3169 0.2383 0.2152 0.121 Uiso 0.618(13) 1 calc PR A 1
C112 C 0.2783(5) 0.2092(7) 0.1778(3) 0.094(2) Uani 0.618(13) 1 d PDU A 1
C113 C 0.2324(6) 0.2206(8) 0.1912(3) 0.094(2) Uani 0.618(13) 1 d PDU A 1
C114 C 0.2285(7) 0.2444(10) 0.2212(3) 0.095(3) Uani 0.618(13) 1 d PDU A 1
H11C H 0.2572 0.2536 0.2326 0.115 Uiso 0.618(13) 1 calc PR A 1
C115 C 0.1830(7) 0.2546(12) 0.2345(3) 0.099(3) Uani 0.618(13) 1 d PDU A 1
H11D H 0.1806 0.2703 0.2549 0.119 Uiso 0.618(13) 1 calc PR A 1
C116 C 0.1411(7) 0.2417(12) 0.2176(3) 0.105(3) Uani 0.618(13) 1 d PDU A 1
H11E H 0.1099 0.2491 0.2265 0.126 Uiso 0.618(13) 1 calc PR A 1
C117 C 0.1448(6) 0.2181(10) 0.1879(3) 0.104(3) Uani 0.618(13) 1 d PDU A 1
H11F H 0.1161 0.2092 0.1765 0.124 Uiso 0.618(13) 1 calc PR A 1
C118 C 0.1906(6) 0.2073(7) 0.1745(3) 0.095(2) Uani 0.618(13) 1 d PDU A 1
O101 O 0.1115(6) 0.1410(8) 0.0864(3) 0.125(4) Uani 0.618(13) 1 d PDU A 1
H10G H 0.1139 0.1284 0.0683 0.188 Uiso 0.618(13) 1 calc PR A 1
O102 O 0.0588(7) 0.1655(13) 0.1356(6) 0.41(3) Uani 0.618(13) 1 d PDU A 1
O103 O 0.5501(15) 0.454(5) 0.2678(11) 0.35(3) Uani 0.50 1 d PU B 1
C121 C 0.2774(10) 0.2126(9) 0.1772(6) 0.094(2) Uani 0.382(13) 1 d PDU A 2
C122 C 0.3225(10) 0.2272(11) 0.1898(6) 0.098(3) Uani 0.382(13) 1 d PDU A 2
H12A H 0.3237 0.2468 0.2099 0.117 Uiso 0.382(13) 1 calc PR A 2
C123 C 0.3666(11) 0.2153(12) 0.1749(6) 0.103(3) Uani 0.382(13) 1 d PDU A 2
C124 C 0.3646(12) 0.1863(15) 0.1453(6) 0.101(3) Uani 0.382(13) 1 d PDU A 2
H12B H 0.3939 0.1775 0.1344 0.121 Uiso 0.382(13) 1 calc PR A 2
C125 C 0.3197(11) 0.1703(14) 0.1319(6) 0.096(3) Uani 0.382(13) 1 d PDU A 2
H12C H 0.3186 0.1502 0.1118 0.115 Uiso 0.382(13) 1 calc PR A 2
C126 C 0.2761(10) 0.1834(11) 0.1476(6) 0.093(2) Uani 0.382(13) 1 d PDU A 2
C127 C 0.2316(10) 0.1665(11) 0.1327(5) 0.092(2) Uani 0.382(13) 1 d PDU A 2
C128 C 0.2329(12) 0.1381(15) 0.1029(6) 0.095(3) Uani 0.382(13) 1 d PDU A 2
H12D H 0.2624 0.1295 0.0923 0.114 Uiso 0.382(13) 1 calc PR A 2
C129 C 0.1866(12) 0.1235(17) 0.0900(6) 0.099(3) Uani 0.382(13) 1 d PDU A 2
H12E H 0.1844 0.1040 0.0699 0.119 Uiso 0.382(13) 1 calc PR A 2
C130 C 0.1442(12) 0.1372(15) 0.1064(6) 0.097(3) Uani 0.382(13) 1 d PDU A 2
H13B H 0.1138 0.1268 0.0969 0.117 Uiso 0.382(13) 1 calc PR A 2
C131 C 0.1439(11) 0.1657(13) 0.1363(6) 0.096(3) Uani 0.382(13) 1 d PDU A 2
H13C H 0.1143 0.1742 0.1469 0.115 Uiso 0.382(13) 1 calc PR A 2
C132 C 0.1887(10) 0.1805(11) 0.1495(5) 0.093(2) Uani 0.382(13) 1 d PDU A 2
C133 C 0.1891(11) 0.2100(12) 0.1798(5) 0.095(2) Uani 0.382(13) 1 d PDU A 2
C134 C 0.1465(11) 0.2245(16) 0.1978(6) 0.099(3) Uani 0.382(13) 1 d PDU A 2
H13D H 0.1156 0.2135 0.1889 0.119 Uiso 0.382(13) 1 calc PR A 2
C135 C 0.1470(13) 0.254(2) 0.2279(6) 0.101(3) Uani 0.382(13) 1 d PDU A 2
H13E H 0.1176 0.2629 0.2387 0.121 Uiso 0.382(13) 1 calc PR A 2
C136 C 0.1924(13) 0.270(2) 0.2409(6) 0.097(3) Uani 0.382(13) 1 d PDU A 2
H13F H 0.1952 0.2891 0.2610 0.116 Uiso 0.382(13) 1 calc PR A 2
C137 C 0.2337(12) 0.2555(15) 0.2234(6) 0.094(3) Uani 0.382(13) 1 d PDU A 2
H13G H 0.2645 0.2665 0.2324 0.113 Uiso 0.382(13) 1 calc PR A 2
C138 C 0.2336(10) 0.2266(12) 0.1937(5) 0.093(2) Uani 0.382(13) 1 d PDU A 2
O121 O 0.4055(9) 0.2330(14) 0.1912(5) 0.114(6) Uani 0.382(13) 1 d PDU A 2
H12F H 0.4307 0.2193 0.1815 0.171 Uiso 0.382(13) 1 calc PR A 2
C201 C 0.8181(6) 0.4464(15) 0.0544(4) 0.152(6) Uani 1 1 d DU C 3
H20A H 0.8493 0.4458 0.0654 0.182 Uiso 1 1 calc R C 3
H20B H 0.8158 0.5097 0.0440 0.182 Uiso 1 1 calc R C 3
C202 C 0.8192(8) 0.3614(15) 0.0305(4) 0.171(8) Uani 1 1 d DU C 3
H20C H 0.7928 0.3711 0.0159 0.205 Uiso 1 1 calc R C 3
H20D H 0.8507 0.3620 0.0199 0.205 Uiso 1 1 calc R C 3
C203 C 0.8126(8) 0.2662(15) 0.0460(4) 0.179(8) Uani 1 1 d DU C 3
H20E H 0.8411 0.2544 0.0589 0.215 Uiso 1 1 calc R C 3
H20F H 0.8116 0.2133 0.0311 0.215 Uiso 1 1 calc R C 3
C204 C 0.7668(9) 0.2614(17) 0.0646(5) 0.214(10) Uani 1 1 d DU C 3
H20G H 0.7378 0.2769 0.0524 0.257 Uiso 1 1 calc R C 3
H20H H 0.7627 0.1954 0.0731 0.257 Uiso 1 1 calc R C 3
C205 C 0.7734(8) 0.3395(15) 0.0899(5) 0.182(8) Uani 1 1 d DU C 3
H20I H 0.7449 0.3381 0.1033 0.218 Uiso 1 1 calc R C 3
H20J H 0.8029 0.3246 0.1016 0.218 Uiso 1 1 calc R C 3
C206 C 0.7781(7) 0.4401(13) 0.0757(4) 0.163(7) Uani 1 1 d DU C 3
H20K H 0.7472 0.4561 0.0655 0.195 Uiso 1 1 calc R C 3
H20L H 0.7832 0.4893 0.0914 0.195 Uiso 1 1 calc R C 3
C211 C 0.7497(6) 0.4233(15) 0.4781(4) 0.151(7) Uani 1 1 d DU D 3
H21B H 0.7799 0.4456 0.4683 0.181 Uiso 1 1 calc R D 3
H21C H 0.7517 0.4422 0.4992 0.181 Uiso 1 1 calc R D 3
C212 C 0.7461(6) 0.3086(15) 0.4758(4) 0.149(7) Uani 1 1 d DU D 3
H21D H 0.7745 0.2788 0.4858 0.179 Uiso 1 1 calc R D 3
H21E H 0.7470 0.2891 0.4547 0.179 Uiso 1 1 calc R D 3
C213 C 0.6995(5) 0.2712(15) 0.4899(4) 0.155(7) Uani 1 1 d DU D 3
H21F H 0.6978 0.1994 0.4878 0.186 Uiso 1 1 calc R D 3
H21G H 0.6994 0.2872 0.5112 0.186 Uiso 1 1 calc R D 3
C214 C 0.6557(5) 0.3170(13) 0.4751(3) 0.122(5) Uani 1 1 d DU D 3
H21H H 0.6256 0.2939 0.4849 0.146 Uiso 1 1 calc R D 3
H21I H 0.6544 0.2967 0.4542 0.146 Uiso 1 1 calc R D 3
C215 C 0.6583(6) 0.4322(14) 0.4770(3) 0.137(6) Uani 1 1 d DU D 3
H21J H 0.6306 0.4605 0.4659 0.164 Uiso 1 1 calc R D 3
H21K H 0.6551 0.4526 0.4979 0.164 Uiso 1 1 calc R D 3
C216 C 0.7068(5) 0.4731(14) 0.4643(3) 0.137(6) Uani 1 1 d DU D 3
H21L H 0.7087 0.5441 0.4681 0.164 Uiso 1 1 calc R D 3
H21M H 0.7076 0.4630 0.4426 0.164 Uiso 1 1 calc R D 3
C301 C 0.5151(10) 0.170(2) 0.1881(6) 0.49(3) Uani 1 1 d DU E 4
H30H H 0.5473 0.1394 0.1835 0.592 Uiso 1 1 calc R E 4
C302 C 0.5200(18) 0.221(3) 0.2173(7) 0.48(3) Uani 1 1 d DU E 4
H30B H 0.5209 0.1726 0.2332 0.722 Uiso 1 1 calc R E 4
H30C H 0.4922 0.2648 0.2202 0.722 Uiso 1 1 calc R E 4
H30D H 0.5503 0.2590 0.2175 0.722 Uiso 1 1 calc R E 4
C303 C 0.5030(18) 0.238(3) 0.1634(8) 0.46(3) Uani 1 1 d DU E 4
H30E H 0.4988 0.2008 0.1451 0.690 Uiso 1 1 calc R E 4
H30F H 0.5296 0.2851 0.1608 0.690 Uiso 1 1 calc R E 4
H30G H 0.4729 0.2731 0.1680 0.690 Uiso 1 1 calc R E 4
O301 O 0.4802(16) 0.094(2) 0.1899(8) 0.56(3) Uani 1 1 d DU E 4
H30I H 0.4815 0.0599 0.1745 0.835 Uiso 1 1 calc R E 4
C311 C 0.5593(8) 0.5994(19) 0.1946(5) 0.374(19) Uani 1 1 d DU F 4
H31G H 0.5796 0.6501 0.1846 0.448 Uiso 1 1 calc R F 4
C312 C 0.5064(10) 0.619(3) 0.1880(7) 0.42(2) Uani 1 1 d DU F 4
H31A H 0.4965 0.6800 0.1977 0.632 Uiso 1 1 calc R F 4
H31B H 0.4865 0.5652 0.1955 0.632 Uiso 1 1 calc R F 4
H31C H 0.5019 0.6252 0.1666 0.632 Uiso 1 1 calc R F 4
C313 C 0.5757(8) 0.500(2) 0.1845(6) 0.33(2) Uani 1 1 d DU F 4
H31D H 0.6107 0.4927 0.1883 0.496 Uiso 1 1 calc R F 4
H31E H 0.5696 0.4933 0.1632 0.496 Uiso 1 1 calc R F 4
H31F H 0.5577 0.4498 0.1953 0.496 Uiso 1 1 calc R F 4
O311 O 0.5671(10) 0.606(3) 0.2260(6) 0.48(2) Uani 1 1 d DU F 4
H31H H 0.5701 0.6649 0.2309 0.724 Uiso 1 1 calc R F 4
C321 C 0.9116(10) 0.399(3) 0.2414(7) 0.54(3) Uani 1 1 d DU G 4
H32G H 0.8789 0.3987 0.2317 0.642 Uiso 1 1 calc R G 4
C322 C 0.9491(19) 0.419(4) 0.2180(8) 0.50(3) Uani 1 1 d DU G 4
H32A H 0.9445 0.3733 0.2015 0.743 Uiso 1 1 calc R G 4
H32B H 0.9818 0.4107 0.2263 0.743 Uiso 1 1 calc R G 4
H32C H 0.9454 0.4861 0.2107 0.743 Uiso 1 1 calc R G 4
C323 C 0.9106(15) 0.476(3) 0.2651(10) 0.44(3) Uani 1 1 d DU G 4
H32D H 0.8899 0.4534 0.2814 0.664 Uiso 1 1 calc R G 4
H32E H 0.8973 0.5365 0.2570 0.664 Uiso 1 1 calc R G 4
H32F H 0.9437 0.4872 0.2723 0.664 Uiso 1 1 calc R G 4
O321 O 0.919(2) 0.306(2) 0.2542(11) 0.70(3) Uani 1 1 d DU G 4
H32H H 0.9220 0.2639 0.2407 1.047 Uiso 1 1 calc R G 4

loop_
_atom_site_aniso_label
_atom_site_aniso_U_11
_atom_site_aniso_U_22
_atom_site_aniso_U_33
_atom_site_aniso_U_23
_atom_site_aniso_U_13
_atom_site_aniso_U_12
Zn1 0.0566(5) 0.0322(4) 0.0271(4) 0.0001(3) -0.0075(4) -0.0062(4)
Zn2 0.0353(4) 0.0334(4) 0.0440(5) 0.0009(3) 0.0001(4) 0.0029(3)
Zn3 0.0418(5) 0.0459(5) 0.0313(4) -0.0057(4) -0.0031(3) 0.0109(4)
I1 0.0605(4) 0.0919(5) 0.0501(3) 0.0277(3) 0.0068(3) -0.0028(3)
I2 0.0891(4) 0.0295(2) 0.0548(3) -0.0071(2) -0.0079(3) -0.0001(3)
I3 0.0609(4) 0.0597(4) 0.0877(5) -0.0248(3) -0.0157(3) -0.0056(3)
I4 0.0551(3) 0.0483(3) 0.0560(3) 0.0219(2) 0.0051(3) 0.0090(2)
I5 0.0885(5) 0.0403(3) 0.0662(4) -0.0103(3) -0.0204(3) 0.0210(3)
I6 0.0436(3) 0.1189(6) 0.0608(4) 0.0104(4) 0.0031(3) 0.0049(3)
C1 0.056(5) 0.035(4) 0.029(3) 0.003(3) -0.008(3) -0.005(3)
C2 0.068(5) 0.044(4) 0.035(4) -0.002(3) -0.015(4) -0.011(4)
C3 0.048(4) 0.040(4) 0.032(4) -0.007(3) -0.008(3) -0.007(3)
C4 0.054(4) 0.039(4) 0.025(3) 0.002(3) -0.006(3) -0.012(3)
C5 0.046(4) 0.030(3) 0.030(3) -0.004(3) -0.005(3) -0.002(3)
C6 0.046(4) 0.033(3) 0.029(3) -0.001(3) 0.000(3) -0.004(3)
C7 0.070(6) 0.047(4) 0.033(4) 0.002(3) -0.008(4) -0.017(4)
C8 0.082(6) 0.044(4) 0.038(4) 0.009(3) -0.010(4) -0.024(4)
C9 0.068(5) 0.033(4) 0.033(4) -0.003(3) 0.000(4) 0.000(4)
C10 0.077(6) 0.035(4) 0.025(3) -0.003(3) -0.013(4) -0.007(4)
C11 0.048(4) 0.037(4) 0.023(3) -0.001(3) 0.001(3) -0.002(3)
C12 0.052(4) 0.031(3) 0.027(3) -0.002(3) -0.003(3) -0.001(3)
C13 0.104(7) 0.028(4) 0.041(4) -0.004(3) -0.031(5) 0.005(4)
C14 0.098(7) 0.032(4) 0.044(4) 0.002(3) -0.034(5) 0.006(4)
C15 0.102(7) 0.036(4) 0.041(4) -0.006(3) -0.030(5) 0.004(4)
C16 0.092(7) 0.030(4) 0.044(4) 0.000(3) -0.023(4) -0.004(4)
C17 0.059(5) 0.034(4) 0.025(3) -0.005(3) -0.010(3) 0.000(3)
C18 0.049(4) 0.034(4) 0.032(4) -0.005(3) -0.004(3) -0.006(3)
C21 0.048(4) 0.028(3) 0.027(3) -0.003(3) -0.003(3) 0.001(3)
C22 0.051(4) 0.025(3) 0.028(3) -0.001(3) 0.000(3) 0.006(3)
C23 0.050(4) 0.037(4) 0.040(4) 0.001(3) -0.016(3) -0.004(3)
C24 0.043(4) 0.040(4) 0.036(4) 0.001(3) -0.001(3) -0.004(3)
C25 0.049(4) 0.020(3) 0.026(3) -0.006(2) -0.005(3) 0.005(3)
C26 0.043(4) 0.018(3) 0.030(3) -0.005(2) -0.001(3) 0.001(3)
C27 0.039(4) 0.082(6) 0.050(5) 0.023(5) -0.010(4) 0.002(4)
C28 0.040(4) 0.075(6) 0.035(4) 0.019(4) -0.004(3) 0.002(4)
C29 0.044(4) 0.038(4) 0.031(3) 0.003(3) 0.001(3) -0.002(3)
C30 0.040(4) 0.042(4) 0.038(4) -0.002(3) -0.005(3) 0.000(3)
C31 0.039(4) 0.021(3) 0.034(3) 0.000(3) -0.002(3) 0.001(3)
C32 0.044(4) 0.014(3) 0.031(3) -0.003(2) -0.001(3) 0.003(3)
C33 0.043(4) 0.035(4) 0.026(3) 0.000(3) 0.001(3) 0.003(3)
C34 0.038(4) 0.030(3) 0.029(3) -0.002(3) 0.001(3) 0.002(3)
C35 0.034(3) 0.031(3) 0.031(3) -0.003(3) 0.001(3) 0.001(3)
C36 0.041(4) 0.029(3) 0.026(3) -0.004(3) 0.003(3) 0.003(3)
C37 0.037(3) 0.019(3) 0.024(3) -0.006(2) 0.003(3) 0.001(3)
C38 0.038(3) 0.019(3) 0.026(3) -0.003(2) -0.003(3) 0.000(3)
N1 0.039(3) 0.029(3) 0.037(3) -0.001(2) -0.003(3) -0.003(2)
N2 0.046(3) 0.038(3) 0.024(3) 0.001(2) 0.004(2) -0.003(3)
N3 0.065(4) 0.024(3) 0.033(3) -0.005(2) -0.010(3) -0.002(3)
N4 0.062(4) 0.036(3) 0.024(3) 0.000(2) 0.000(3) -0.005(3)
N5 0.058(4) 0.036(3) 0.031(3) -0.002(2) -0.007(3) -0.003(3)
N6 0.050(4) 0.029(3) 0.035(3) -0.004(2) -0.008(3) -0.003(3)
N21 0.044(3) 0.028(3) 0.032(3) 0.002(2) -0.005(3) -0.004(2)
N22 0.037(3) 0.029(3) 0.042(3) 0.004(2) -0.002(3) 0.005(2)
N23 0.042(3) 0.028(3) 0.026(3) -0.007(2) -0.003(2) 0.000(2)
N24 0.046(3) 0.019(2) 0.029(3) -0.002(2) -0.006(2) 0.000(2)
N25 0.038(3) 0.021(3) 0.031(3) -0.003(2) 0.001(2) 0.002(2)
N26 0.038(3) 0.020(2) 0.025(3) -0.005(2) -0.001(2) 0.002(2)
C101 0.175(5) 0.031(4) 0.077(5) 0.025(4) 0.002(4) 0.003(4)
C102 0.176(6) 0.028(4) 0.081(6) 0.026(5) -0.003(5) 0.002(5)
C103 0.171(7) 0.025(4) 0.080(6) 0.030(5) -0.008(5) 0.004(5)
C104 0.176(7) 0.035(5) 0.078(5) 0.027(5) -0.002(5) -0.005(5)
C105 0.174(6) 0.035(4) 0.074(5) 0.024(4) -0.001(5) -0.003(5)
C106 0.173(6) 0.030(4) 0.071(4) 0.023(4) 0.004(4) 0.001(4)
C107 0.175(5) 0.033(4) 0.069(4) 0.023(4) 0.007(4) 0.001(4)
C108 0.173(6) 0.040(4) 0.070(5) 0.021(4) 0.004(5) 0.004(5)
C109 0.175(6) 0.052(5) 0.073(6) 0.015(5) 0.006(5) 0.000(5)
C110 0.175(6) 0.058(5) 0.077(6) 0.013(5) 0.007(5) -0.004(5)
C111 0.176(6) 0.050(4) 0.077(5) 0.014(5) 0.008(4) -0.001(5)
C112 0.175(5) 0.036(4) 0.071(4) 0.022(4) 0.006(4) 0.002(4)
C113 0.174(5) 0.031(4) 0.076(4) 0.021(4) 0.011(4) 0.004(4)
C114 0.174(6) 0.036(5) 0.076(5) 0.018(4) 0.010(5) 0.005(5)
C115 0.176(7) 0.043(5) 0.078(6) 0.019(5) 0.009(5) 0.008(5)
C116 0.176(7) 0.053(5) 0.087(6) 0.018(6) 0.011(6) 0.006(6)
C117 0.177(6) 0.046(5) 0.087(6) 0.012(5) 0.006(5) 0.007(5)
C118 0.177(5) 0.032(4) 0.076(5) 0.021(4) 0.007(4) 0.007(4)
O101 0.182(9) 0.068(8) 0.126(9) 0.019(7) -0.036(8) 0.003(8)
O102 0.56(6) 0.086(15) 0.57(6) 0.16(2) 0.29(5) 0.16(2)
O103 0.20(3) 0.58(8) 0.28(5) -0.09(5) -0.04(3) 0.04(5)
C121 0.175(5) 0.035(4) 0.071(4) 0.022(4) 0.007(4) 0.001(4)
C122 0.175(6) 0.045(5) 0.074(5) 0.019(5) 0.009(5) -0.002(5)
C123 0.175(6) 0.055(5) 0.077(6) 0.014(5) 0.009(5) -0.003(5)
C124 0.176(6) 0.052(5) 0.075(6) 0.015(5) 0.008(5) 0.000(6)
C125 0.175(6) 0.041(5) 0.073(5) 0.019(5) 0.007(5) 0.001(5)
C126 0.175(5) 0.033(4) 0.070(4) 0.022(4) 0.006(4) 0.001(4)
C127 0.175(6) 0.030(4) 0.072(4) 0.023(4) 0.003(4) 0.002(5)
C128 0.176(7) 0.034(5) 0.075(5) 0.023(5) -0.003(5) -0.002(5)
C129 0.177(7) 0.039(5) 0.081(6) 0.023(5) -0.005(5) -0.002(6)
C130 0.175(7) 0.035(5) 0.082(6) 0.026(5) -0.007(5) 0.003(5)
C131 0.177(6) 0.028(5) 0.082(6) 0.031(5) -0.006(5) 0.003(5)
C132 0.176(6) 0.029(4) 0.076(5) 0.026(4) 0.001(4) 0.003(4)
C133 0.176(5) 0.033(4) 0.075(5) 0.021(4) 0.006(4) 0.007(4)
C134 0.177(6) 0.044(5) 0.077(6) 0.019(5) 0.007(5) 0.006(5)
C135 0.176(7) 0.050(6) 0.078(6) 0.019(6) 0.008(6) 0.006(6)
C136 0.176(7) 0.040(6) 0.075(6) 0.020(5) 0.008(5) 0.006(6)
C137 0.175(6) 0.033(5) 0.075(5) 0.019(5) 0.009(5) 0.005(5)
C138 0.175(5) 0.031(4) 0.074(4) 0.021(4) 0.010(4) 0.004(4)
O121 0.152(13) 0.085(11) 0.104(12) 0.000(10) -0.003(11) -0.023(11)
C201 0.122(12) 0.221(18) 0.113(12) -0.008(13) 0.008(10) -0.044(13)
C202 0.197(17) 0.22(2) 0.094(11) 0.049(13) -0.014(12) 0.030(16)
C203 0.217(19) 0.191(18) 0.129(15) 0.022(14) -0.027(14) 0.080(17)
C204 0.22(2) 0.21(2) 0.21(2) -0.006(18) -0.017(18) 0.072(19)
C205 0.153(15) 0.169(18) 0.22(2) 0.036(15) 0.042(15) 0.070(14)
C206 0.166(15) 0.131(13) 0.191(16) 0.033(13) 0.090(13) 0.000(12)
C211 0.110(11) 0.25(2) 0.089(10) -0.022(13) 0.005(9) 0.019(14)
C212 0.107(11) 0.235(19) 0.106(11) 0.056(13) 0.016(9) 0.028(13)
C213 0.106(11) 0.250(19) 0.110(11) 0.069(12) 0.008(9) 0.031(12)
C214 0.104(10) 0.189(15) 0.073(8) 0.002(10) -0.003(7) 0.035(11)
C215 0.117(11) 0.208(17) 0.086(9) -0.039(11) -0.013(8) 0.033(12)
C216 0.102(10) 0.221(17) 0.088(9) -0.040(11) -0.005(8) 0.033(11)
C301 0.42(4) 0.53(5) 0.53(5) 0.02(4) -0.12(4) -0.07(4)
C302 0.48(5) 0.54(6) 0.42(5) -0.15(5) -0.08(5) 0.03(5)
C303 0.45(5) 0.60(6) 0.33(4) 0.25(4) -0.12(4) -0.11(5)
O301 0.60(5) 0.50(5) 0.58(5) -0.23(4) -0.23(4) -0.12(4)
C311 0.28(3) 0.66(5) 0.19(3) 0.11(3) -0.12(3) 0.01(4)
C312 0.26(4) 0.71(6) 0.29(4) 0.13(4) -0.08(3) 0.00(4)
C313 0.15(2) 0.62(5) 0.22(3) -0.23(3) 0.009(18) -0.07(3)
O311 0.31(3) 0.76(5) 0.38(4) 0.00(4) -0.04(3) 0.12(4)
C321 0.42(4) 0.55(5) 0.64(5) -0.01(5) -0.09(4) -0.07(5)
C322 0.49(6) 0.58(6) 0.42(5) 0.16(5) -0.01(5) -0.17(5)
C323 0.25(3) 0.40(5) 0.68(6) -0.18(5) 0.02(4) 0.07(4)
O321 0.57(5) 0.76(7) 0.76(6) -0.02(6) 0.00(5) -0.07(6)

loop_
_atom_type_symbol
_atom_type_description
_atom_type_scat_dispersion_real
_atom_type_scat_dispersion_imag
_atom_type_scat_source
C C 0.0033 0.0016 'International Tables Vol C Tables 4.2.6.8 and 6.1.1.4'
H H 0.0000 0.0000 'International Tables Vol C Tables 4.2.6.8 and 6.1.1.4'
N N 0.0061 0.0033 'International Tables Vol C Tables 4.2.6.8 and 6.1.1.4'
O O 0.0106 0.0060 'International Tables Vol C Tables 4.2.6.8 and 6.1.1.4'
Zn Zn 0.2839 1.4301 'International Tables Vol C Tables 4.2.6.8 and 6.1.1.4'
I I -0.4742 1.8119 'International Tables Vol C Tables 4.2.6.8 and 6.1.1.4'

loop_
_geom_angle_atom_site_label_1
_geom_angle_atom_site_label_2
_geom_angle_atom_site_label_3
_geom_angle
_geom_angle_site_symmetry_1
_geom_angle_site_symmetry_3
N3 Zn1 N21 103.3(2) . .
N3 Zn1 I1 109.11(19) . .
N21 Zn1 I1 110.10(17) . .
N3 Zn1 I2 108.00(18) . .
N21 Zn1 I2 105.88(16) . .
I1 Zn1 I2 119.30(4) . .
N1 Zn2 N22 104.3(2) 3_655 .
N1 Zn2 I3 107.79(16) 3_655 .
N22 Zn2 I3 104.80(17) . .
N1 Zn2 I4 107.22(16) 3_655 .
N22 Zn2 I4 108.12(16) . .
I3 Zn2 I4 123.11(4) . .
N2 Zn3 N23 98.5(2) 2_665 .
N2 Zn3 I6 108.59(17) 2_665 .
N23 Zn3 I6 105.50(16) . .
N2 Zn3 I5 109.04(17) 2_665 .
N23 Zn3 I5 103.68(16) . .
I6 Zn3 I5 127.46(4) . .
N1 C1 C2 122.9(7) . .
C1 C2 C5 119.3(7) . .
N1 C3 C4 122.6(6) . .
C5 C4 C3 119.6(6) . .
C4 C5 C2 118.1(6) . .
C4 C5 C6 122.5(6) . .
C2 C5 C6 119.2(6) . .
N6 C6 N4 124.8(6) . .
N6 C6 C5 118.3(6) . .
N4 C6 C5 116.7(6) . .
N2 C7 C8 122.2(7) . .
C11 C8 C7 119.3(7) . .
N2 C9 C10 123.6(7) . .
C11 C10 C9 118.2(7) . .
C10 C11 C8 118.8(7) . .
C10 C11 C12 119.8(6) . .
C8 C11 C12 121.4(6) . .
N4 C12 N5 125.5(6) . .
N4 C12 C11 117.6(6) . .
N5 C12 C11 116.9(6) . .
N3 C13 C14 123.5(7) . .
C17 C14 C13 119.6(7) . .
N3 C15 C16 123.0(7) . .
C15 C16 C17 119.0(7) . .
C14 C17 C16 118.1(7) . .
C14 C17 C18 120.4(7) . .
C16 C17 C18 121.5(7) . .
N5 C18 N6 124.7(6) . .
N5 C18 C17 117.5(6) . .
N6 C18 C17 117.7(6) . .
N21 C21 C22 122.6(7) . .
C25 C22 C21 119.0(7) . .
N21 C23 C24 123.1(7) . .
C23 C24 C25 119.0(7) . .
C22 C25 C24 118.2(6) . .
C22 C25 C26 119.3(6) . .
C24 C25 C26 122.4(6) . .
N26 C26 N24 126.2(6) . .
N26 C26 C25 115.9(6) . .
N24 C26 C25 117.9(6) . .
N22 C27 C28 123.8(7) . .
C27 C28 C31 119.0(7) . .
N22 C29 C30 122.6(7) . .
C29 C30 C31 119.8(7) . .
C28 C31 C30 117.1(7) . .
C28 C31 C32 122.8(6) . .
C30 C31 C32 120.1(6) . .
N24 C32 N25 124.9(6) . .
N24 C32 C31 118.3(6) . .
N25 C32 C31 116.8(6) . .
N23 C33 C34 123.2(6) . .
C33 C34 C37 119.3(6) . .
N23 C35 C36 122.4(6) . .
C35 C36 C37 118.7(6) . .
C36 C37 C34 118.1(6) . .
C36 C37 C38 119.6(6) . .
C34 C37 C38 122.3(6) . .
N25 C38 N26 125.7(6) . .
N25 C38 C37 116.7(5) . .
N26 C38 C37 117.6(6) . .
C3 N1 C1 117.5(6) . .
C3 N1 Zn2 121.6(5) . 3_645
C1 N1 Zn2 120.8(5) . 3_645
C9 N2 C7 117.7(6) . .
C9 N2 Zn3 121.9(5) . 2_664
C7 N2 Zn3 119.9(5) . 2_664
C15 N3 C13 116.6(6) . .
C15 N3 Zn1 124.2(5) . .
C13 N3 Zn1 119.1(5) . .
C12 N4 C6 114.9(6) . .
C18 N5 C12 115.1(6) . .
C6 N6 C18 114.9(6) . .
C21 N21 C23 118.1(6) . .
C21 N21 Zn1 120.8(5) . .
C23 N21 Zn1 120.5(5) . .
C29 N22 C27 117.7(6) . .
C29 N22 Zn2 120.3(5) . .
C27 N22 Zn2 122.0(5) . .
C33 N23 C35 118.3(6) . .
C33 N23 Zn3 120.3(4) . .
C35 N23 Zn3 121.2(5) . .
C32 N24 C26 113.8(6) . .
C38 N25 C32 114.8(6) . .
C26 N26 C38 114.6(6) . .
C106 C101 C102 120.0(6) . .
C106 C101 C118 121.0(6) . .
C102 C101 C118 119.1(8) . .
C101 C102 C103 120.8(7) . .
O101 C103 C104 129.0(13) . .
O101 C103 C102 111.2(13) . .
C104 C103 C102 119.7(7) . .
C103 C104 C105 120.0(7) . .
C104 C105 C106 119.7(7) . .
C101 C106 C107 119.2(6) . .
C101 C106 C105 119.8(6) . .
C107 C106 C105 120.9(8) . .
C112 C107 C108 120.0(6) . .
C112 C107 C106 119.9(6) . .
C108 C107 C106 120.2(9) . .
C109 C108 C107 119.8(7) . .
C108 C109 C110 120.2(7) . .
C109 C110 C111 119.7(7) . .
C112 C111 C110 120.0(7) . .
C111 C112 C107 120.3(6) . .
C111 C112 C113 118.9(8) . .
C107 C112 C113 120.8(6) . .
C118 C113 C112 119.6(6) . .
C118 C113 C114 119.7(6) . .
C112 C113 C114 120.7(8) . .
C115 C114 C113 120.7(7) . .
C114 C115 C116 119.4(7) . .
C115 C116 C117 120.0(7) . .
C118 C117 C116 120.6(7) . .
C113 C118 C117 119.5(6) . .
C113 C118 C101 119.6(6) . .
C117 C118 C101 120.9(8) . .
C122 C121 C126 117.4(17) . .
C122 C121 C138 121.5(18) . .
C126 C121 C138 121.1(17) . .
C123 C122 C121 124(2) . .
O121 C123 C122 114(2) . .
O121 C123 C124 128(2) . .
C122 C123 C124 117.4(19) . .
C125 C124 C123 120(2) . .
C124 C125 C126 121(2) . .
C125 C126 C121 120.0(17) . .
C125 C126 C127 118.3(18) . .
C121 C126 C127 121.8(17) . .
C132 C127 C128 125.1(18) . .
C132 C127 C126 116.1(17) . .
C128 C127 C126 118.8(19) . .
C129 C128 C127 114(2) . .
C130 C129 C128 121(2) . .
C129 C130 C131 124(2) . .
C132 C131 C130 117(2) . .
C131 C132 C127 119.2(17) . .
C131 C132 C133 117.6(18) . .
C127 C132 C133 123.2(17) . .
C138 C133 C134 115.9(17) . .
C138 C133 C132 119.0(17) . .
C134 C133 C132 125.1(19) . .
C135 C134 C133 125(2) . .
C136 C135 C134 117(2) . .
C135 C136 C137 118(2) . .
C138 C137 C136 126(2) . .
C137 C138 C133 118.7(18) . .
C137 C138 C121 122.5(19) . .
C133 C138 C121 118.8(17) . .
C206 C201 C202 114.7(15) . .
C203 C202 C201 108.6(14) . .
C202 C203 C204 113.5(17) . .
C205 C204 C203 106.2(18) . .
C206 C205 C204 108.4(17) . .
C201 C206 C205 113.2(15) . .
C212 C211 C216 112.2(15) . .
C211 C212 C213 111.1(15) . .
C214 C213 C212 110.2(13) . .
C213 C214 C215 110.8(15) . .
C216 C215 C214 112.3(13) . .
C215 C216 C211 110.7(14) . .
O301 C301 C303 110.7(11) . .
O301 C301 C302 110.6(11) . .
C303 C301 C302 112.9(11) . .
O311 C311 C312 109.1(10) . .
O311 C311 C313 108.3(10) . .
C312 C311 C313 113.0(11) . .
O321 C321 C322 110.3(11) . .
O321 C321 C323 110.0(11) . .
C322 C321 C323 113.2(11) . .

loop_
_geom_bond_atom_site_label_1
_geom_bond_atom_site_label_2
_geom_bond_distance
_geom_bond_site_symmetry_2
Zn1 N3 2.036(6) .
Zn1 N21 2.048(6) .
Zn1 I1 2.5331(12) .
Zn1 I2 2.5410(11) .
Zn2 N1 2.044(6) 3_655
Zn2 N22 2.063(6) .
Zn2 I3 2.5224(11) .
Zn2 I4 2.5485(10) .
Zn3 N2 2.051(6) 2_665
Zn3 N23 2.061(6) .
Zn3 I6 2.5330(12) .
Zn3 I5 2.5421(12) .
C1 N1 1.345(9) .
C1 C2 1.362(10) .
C2 C5 1.393(10) .
C3 N1 1.346(9) .
C3 C4 1.372(10) .
C4 C5 1.376(9) .
C5 C6 1.469(9) .
C6 N6 1.325(9) .
C6 N4 1.344(9) .
C7 N2 1.328(10) .
C7 C8 1.390(11) .
C8 C11 1.369(10) .
C9 N2 1.336(9) .
C9 C10 1.374(10) .
C10 C11 1.380(10) .
C11 C12 1.486(9) .
C12 N4 1.328(9) .
C12 N5 1.324(9) .
C13 N3 1.322(9) .
C13 C14 1.355(11) .
C14 C17 1.358(10) .
C15 N3 1.334(10) .
C15 C16 1.370(11) .
C16 C17 1.363(10) .
C17 C18 1.482(9) .
C18 N5 1.332(9) .
C18 N6 1.347(9) .
C21 N21 1.330(9) .
C21 C22 1.374(9) .
C22 C25 1.376(10) .
C23 N21 1.326(10) .
C23 C24 1.362(10) .
C24 C25 1.383(10) .
C25 C26 1.487(9) .
C26 N26 1.325(8) .
C26 N24 1.328(9) .
C27 N22 1.324(10) .
C27 C28 1.370(11) .
C28 C31 1.383(10) .
C29 N22 1.323(9) .
C29 C30 1.373(10) .
C30 C31 1.389(10) .
C31 C32 1.470(9) .
C32 N24 1.349(8) .
C32 N25 1.327(8) .
C33 N23 1.333(9) .
C33 C34 1.360(9) .
C34 C37 1.388(9) .
C35 N23 1.344(8) .
C35 C36 1.374(9) .
C36 C37 1.400(9) .
C37 C38 1.483(9) .
C38 N25 1.331(8) .
C38 N26 1.315(8) .
N1 Zn2 2.044(6) 3_645
N2 Zn3 2.051(6) 2_664
C101 C106 1.391(7) .
C101 C102 1.382(8) .
C101 C118 1.407(7) .
C102 C103 1.385(8) .
C103 O101 1.31(2) .
C103 C104 1.396(8) .
C104 C105 1.393(8) .
C105 C106 1.401(8) .
C106 C107 1.402(7) .
C107 C112 1.389(7) .
C107 C108 1.393(8) .
C108 C109 1.394(8) .
C109 C110 1.390(8) .
C110 C111 1.397(8) .
C111 C112 1.387(8) .
C112 C113 1.405(7) .
C113 C118 1.385(7) .
C113 C114 1.402(8) .
C114 C115 1.393(8) .
C115 C116 1.393(8) .
C116 C117 1.388(8) .
C117 C118 1.403(8) .
C121 C122 1.376(18) .
C121 C126 1.400(17) .
C121 C138 1.428(17) .
C122 C123 1.393(18) .
C123 O121 1.32(2) .
C123 C124 1.398(18) .
C124 C125 1.392(19) .
C125 C126 1.403(18) .
C126 C127 1.416(16) .
C127 C132 1.416(17) .
C127 C128 1.403(18) .
C128 C129 1.412(19) .
C129 C130 1.393(19) .
C130 C131 1.409(19) .
C131 C132 1.380(18) .
C132 C133 1.432(17) .
C133 C138 1.392(17) .
C133 C134 1.438(18) .
C134 C135 1.419(19) .
C135 C136 1.396(19) .
C136 C137 1.396(19) .
C137 C138 1.400(18) .
C201 C206 1.462(17) .
C201 C202 1.59(2) .
C202 C203 1.49(2) .
C203 C204 1.51(2) .
C204 C205 1.58(2) .
C205 C206 1.527(18) .
C211 C212 1.58(2) .
C211 C216 1.497(17) .
C212 C213 1.519(18) .
C213 C214 1.511(17) .
C214 C215 1.58(2) .
C215 C216 1.555(18) .
C301 O301 1.416(10) .
C301 C303 1.495(10) .
C301 C302 1.501(10) .
C311 O311 1.440(10) .
C311 C312 1.505(10) .
C311 C313 1.505(10) .
C321 O321 1.424(10) .
C321 C322 1.502(10) .
C321 C323 1.498(10) .

loop_
_geom_torsion_atom_site_label_1
_geom_torsion_atom_site_label_2
_geom_torsion_atom_site_label_3
_geom_torsion_atom_site_label_4
_geom_torsion
_geom_torsion_site_symmetry_1
_geom_torsion_site_symmetry_4
N1 C1 C2 C5 0.4(13) . .
N1 C3 C4 C5 0.7(12) . .
C3 C4 C5 C2 0.1(12) . .
C3 C4 C5 C6 -174.4(7) . .
C1 C2 C5 C4 -0.6(12) . .
C1 C2 C5 C6 174.0(8) . .
C4 C5 C6 N6 -179.5(7) . .
C2 C5 C6 N6 6.1(11) . .
C4 C5 C6 N4 4.3(11) . .
C2 C5 C6 N4 -170.1(7) . .
N2 C7 C8 C11 -1.5(14) . .
N2 C9 C10 C11 0.8(13) . .
C9 C10 C11 C8 -2.6(12) . .
C9 C10 C11 C12 179.4(7) . .
C7 C8 C11 C10 3.0(13) . .
C7 C8 C11 C12 -179.1(8) . .
C10 C11 C12 N4 177.6(7) . .
C8 C11 C12 N4 -0.3(11) . .
C10 C11 C12 N5 -1.6(11) . .
C8 C11 C12 N5 -179.4(8) . .
N3 C13 C14 C17 2.2(17) . .
N3 C15 C16 C17 3.6(16) . .
C13 C14 C17 C16 1.9(15) . .
C13 C14 C17 C18 180.0(9) . .
C15 C16 C17 C14 -4.6(14) . .
C15 C16 C17 C18 177.4(9) . .
C14 C17 C18 N5 5.0(12) . .
C16 C17 C18 N5 -177.0(8) . .
C14 C17 C18 N6 -171.9(8) . .
C16 C17 C18 N6 6.1(12) . .
N21 C21 C22 C25 1.5(10) . .
N21 C23 C24 C25 1.1(11) . .
C21 C22 C25 C24 1.6(9) . .
C21 C22 C25 C26 -174.3(6) . .
C23 C24 C25 C22 -2.8(10) . .
C23 C24 C25 C26 173.0(6) . .
C22 C25 C26 N26 8.3(8) . .
C24 C25 C26 N26 -167.4(6) . .
C22 C25 C26 N24 -172.6(6) . .
C24 C25 C26 N24 11.6(9) . .
N22 C27 C28 C31 -0.3(14) . .
N22 C29 C30 C31 0.5(11) . .
C27 C28 C31 C30 -1.0(12) . .
C27 C28 C31 C32 177.9(7) . .
C29 C30 C31 C28 0.9(10) . .
C29 C30 C31 C32 -178.0(6) . .
C28 C31 C32 N24 4.1(9) . .
C30 C31 C32 N24 -177.0(6) . .
C28 C31 C32 N25 -176.4(7) . .
C30 C31 C32 N25 2.4(9) . .
N23 C33 C34 C37 -0.4(10) . .
N23 C35 C36 C37 0.3(10) . .
C35 C36 C37 C34 0.6(9) . .
C35 C36 C37 C38 -178.4(6) . .
C33 C34 C37 C36 -0.5(9) . .
C33 C34 C37 C38 178.4(6) . .
C36 C37 C38 N25 -177.0(5) . .
C34 C37 C38 N25 4.0(8) . .
C36 C37 C38 N26 3.9(8) . .
C34 C37 C38 N26 -175.1(6) . .
C4 C3 N1 C1 -1.0(11) . .
C4 C3 N1 Zn2 175.6(6) . 3_645
C2 C1 N1 C3 0.4(12) . .
C2 C1 N1 Zn2 -176.1(6) . 3_645
C10 C9 N2 C7 0.8(12) . .
C10 C9 N2 Zn3 -171.2(6) . 2_664
C8 C7 N2 C9 -0.4(12) . .
C8 C7 N2 Zn3 171.8(7) . 2_664
C16 C15 N3 C13 0.3(15) . .
C16 C15 N3 Zn1 -175.6(8) . .
C14 C13 N3 C15 -3.3(15) . .
C14 C13 N3 Zn1 172.9(8) . .
N21 Zn1 N3 C15 -32.8(8) . .
I1 Zn1 N3 C15 84.3(8) . .
I2 Zn1 N3 C15 -144.6(7) . .
N21 Zn1 N3 C13 151.4(7) . .
I1 Zn1 N3 C13 -91.5(7) . .
I2 Zn1 N3 C13 39.6(7) . .
N5 C12 N4 C6 -0.9(11) . .
C11 C12 N4 C6 -179.9(6) . .
N6 C6 N4 C12 -1.2(11) . .
C5 C6 N4 C12 174.7(7) . .
N6 C18 N5 C12 0.6(11) . .
C17 C18 N5 C12 -176.0(7) . .
N4 C12 N5 C18 1.1(11) . .
C11 C12 N5 C18 -179.8(7) . .
N4 C6 N6 C18 2.7(11) . .
C5 C6 N6 C18 -173.2(7) . .
N5 C18 N6 C6 -2.4(11) . .
C17 C18 N6 C6 174.3(7) . .
C22 C21 N21 C23 -3.3(10) . .
C22 C21 N21 Zn1 167.3(5) . .
C24 C23 N21 C21 2.0(10) . .
C24 C23 N21 Zn1 -168.6(6) . .
N3 Zn1 N21 C21 119.7(5) . .
I1 Zn1 N21 C21 3.3(5) . .
I2 Zn1 N21 C21 -126.9(5) . .
N3 Zn1 N21 C23 -70.0(6) . .
I1 Zn1 N21 C23 173.6(5) . .
I2 Zn1 N21 C23 43.4(5) . .
C30 C29 N22 C27 -1.9(11) . .
C30 C29 N22 Zn2 176.1(5) . .
C28 C27 N22 C29 1.8(13) . .
C28 C27 N22 Zn2 -176.2(7) . .
N1 Zn2 N22 C29 102.3(5) 3_655 .
I3 Zn2 N22 C29 -144.5(5) . .
I4 Zn2 N22 C29 -11.6(6) . .
N1 Zn2 N22 C27 -79.8(7) 3_655 .
I3 Zn2 N22 C27 33.4(7) . .
I4 Zn2 N22 C27 166.3(6) . .
C34 C33 N23 C35 1.3(10) . .
C34 C33 N23 Zn3 -172.3(5) . .
C36 C35 N23 C33 -1.3(9) . .
C36 C35 N23 Zn3 172.3(5) . .
N2 Zn3 N23 C33 -53.5(5) 2_665 .
I6 Zn3 N23 C33 -165.6(5) . .
I5 Zn3 N23 C33 58.6(5) . .
N2 Zn3 N23 C35 133.1(5) 2_665 .
I6 Zn3 N23 C35 21.0(5) . .
I5 Zn3 N23 C35 -114.8(5) . .
N25 C32 N24 C26 -0.4(8) . .
C31 C32 N24 C26 179.0(5) . .
N26 C26 N24 C32 1.4(9) . .
C25 C26 N24 C32 -177.5(5) . .
N26 C38 N25 C32 0.7(9) . .
C37 C38 N25 C32 -178.2(5) . .
N24 C32 N25 C38 -0.5(8) . .
C31 C32 N25 C38 -179.9(5) . .
N24 C26 N26 C38 -1.2(9) . .
C25 C26 N26 C38 177.7(5) . .
N25 C38 N26 C26 0.1(9) . .
C37 C38 N26 C26 179.0(5) . .
C106 C101 C102 C103 -0.4(3) . .
C118 C101 C102 C103 -179.8(3) . .
C101 C102 C103 O101 -179.9(3) . .
C101 C102 C103 C104 -0.5(3) . .
O101 C103 C104 C105 -179.8(5) . .
C102 C103 C104 C105 0.9(6) . .
C103 C104 C105 C106 -0.4(8) . .
C102 C101 C106 C107 180.0(4) . .
C118 C101 C106 C107 -0.7(7) . .
C102 C101 C106 C105 0.9(6) . .
C118 C101 C106 C105 -179.8(5) . .
C104 C105 C106 C101 -0.5(8) . .
C104 C105 C106 C107 -179.5(5) . .
C101 C106 C107 C112 -0.4(8) . .
C105 C106 C107 C112 178.6(5) . .
C101 C106 C107 C108 -179.8(5) . .
C105 C106 C107 C108 -0.8(9) . .
C112 C107 C108 C109 0.2(9) . .
C106 C107 C108 C109 179.6(5) . .
C107 C108 C109 C110 0.5(9) . .
C108 C109 C110 C111 -0.9(9) . .
C109 C110 C111 C112 0.5(9) . .
C110 C111 C112 C107 0.2(9) . .
C110 C111 C112 C113 179.4(5) . .
C108 C107 C112 C111 -0.6(9) . .
C106 C107 C112 C111 180.0(5) . .
C108 C107 C112 C113 -179.7(5) . .
C106 C107 C112 C113 0.9(9) . .
C111 C112 C113 C118 -179.3(5) . .
C107 C112 C113 C118 -0.1(9) . .
C111 C112 C113 C114 0.1(9) . .
C107 C112 C113 C114 179.2(5) . .
C118 C113 C114 C115 0.1(9) . .
C112 C113 C114 C115 -179.3(5) . .
C113 C114 C115 C116 -0.4(9) . .
C114 C115 C116 C117 0.5(9) . .
C115 C116 C117 C118 -0.2(9) . .
C112 C113 C118 C117 179.6(5) . .
C114 C113 C118 C117 0.2(9) . .
C112 C113 C118 C101 -1.0(8) . .
C114 C113 C118 C101 179.6(5) . .
C116 C117 C118 C113 -0.2(9) . .
C116 C117 C118 C101 -179.5(5) . .
C106 C101 C118 C113 1.5(7) . .
C102 C101 C118 C113 -179.2(4) . .
C106 C101 C118 C117 -179.1(5) . .
C102 C101 C118 C117 0.2(6) . .
C126 C121 C122 C123 0.2(3) . .
C138 C121 C122 C123 -179.7(3) . .
C121 C122 C123 O121 -179.9(3) . .
C121 C122 C123 C124 -0.1(3) . .
O121 C123 C124 C125 179.5(5) . .
C122 C123 C124 C125 -0.2(7) . .
C123 C124 C125 C126 0.4(9) . .
C124 C125 C126 C121 -0.3(9) . .
C124 C125 C126 C127 179.7(6) . .
C122 C121 C126 C125 0.0(6) . .
C138 C121 C126 C125 179.9(5) . .
C122 C121 C126 C127 -180.0(4) . .
C138 C121 C126 C127 -0.1(7) . .
C125 C126 C127 C132 179.9(6) . .
C121 C126 C127 C132 -0.2(9) . .
C125 C126 C127 C128 -0.5(9) . .
C121 C126 C127 C128 179.5(5) . .
C132 C127 C128 C129 -0.2(9) . .
C126 C127 C128 C129 -179.8(6) . .
C127 C128 C129 C130 0.2(9) . .
C128 C129 C130 C131 -0.3(10) . .
C129 C130 C131 C132 0.2(9) . .
C130 C131 C132 C127 -0.2(9) . .
C130 C131 C132 C133 179.7(6) . .
C128 C127 C132 C131 0.1(10) . .
C126 C127 C132 C131 179.7(6) . .
C128 C127 C132 C133 -179.7(6) . .
C126 C127 C132 C133 -0.1(9) . .
C131 C132 C133 C138 -179.3(6) . .
C127 C132 C133 C138 0.5(9) . .
C131 C132 C133 C134 0.6(10) . .
C127 C132 C133 C134 -179.6(6) . .
C138 C133 C134 C135 0.1(9) . .
C132 C133 C134 C135 -179.8(6) . .
C133 C134 C135 C136 -0.3(10) . .
C134 C135 C136 C137 0.4(9) . .
C135 C136 C137 C138 -0.3(10) . .
C136 C137 C138 C133 0.0(10) . .
C136 C137 C138 C121 -179.3(5) . .
C134 C133 C138 C137 0.0(9) . .
C132 C133 C138 C137 179.9(6) . .
C134 C133 C138 C121 179.4(5) . .
C132 C133 C138 C121 -0.8(9) . .
C122 C121 C138 C137 -0.2(7) . .
C126 C121 C138 C137 179.8(5) . .
C122 C121 C138 C133 -179.5(4) . .
C126 C121 C138 C133 0.5(7) . .
C206 C201 C202 C203 -47(2) . .
C201 C202 C203 C204 56(2) . .
C202 C203 C204 C205 -65(2) . .
C203 C204 C205 C206 62(2) . .
C202 C201 C206 C205 50(3) . .
C204 C205 C206 C201 -57(2) . .
C216 C211 C212 C213 -57.2(19) . .
C211 C212 C213 C214 58(2) . .
C212 C213 C214 C215 -57(2) . .
C213 C214 C215 C216 54.5(16) . .
C214 C215 C216 C211 -52.2(17) . .
C212 C211 C216 C215 53.1(18) . .
